data_7224994
loop_
_publ_author_name
'Le Gal, Yann'
'Rajkumar, Mangaiyarkarasi'
'Vacher, Antoine'
'Dorcet, Vincent'
'Roisnel, Thierry'
'Fourmigu\'e, Marc'
'Barri\`ere, Fr\'ed\'eric'
'Guizouarn, Thierry'
'Lorcy, Dominique'

_publ_section_title
;
 A sulfur-rich \p-electron acceptor derived from
 5,5&#x2032;-bithiazolidinylidene: charge-transfer complex vs.
 charge-transfer salt
;
_journal_issue 21
_journal_name_full CrystEngComm
_journal_page_first 3925
_journal_paper_doi 10.1039/C6CE00772D
_journal_volume 18
_journal_year 2016
_chemical_compound_source 'synthesis as described'
_chemical_formula_moiety 'C16 H10 N6 S4, C20 H30 Fe'
_chemical_formula_sum 'C36 H40 Fe N6 S4'
_chemical_formula_weight 740.83
_space_group_crystal_system monoclinic
_space_group_IT_number 14
_space_group_name_Hall '-P 2yn'
_space_group_name_H-M_alt 'P 1 21/n 1'
_symmetry_space_group_name_Hall '-P 2yn'
_symmetry_space_group_name_H-M 'P 1 21/n 1'
_atom_sites_solution_hydrogens geom
_audit_update_record
;
2016-03-31 deposited with the CCDC.
2016-04-22 downloaded from the CCDC.
;
_cell_angle_alpha 90
_cell_angle_beta 109.724(2)
_cell_angle_gamma 90
_cell_formula_units_Z 2
_cell_length_a 8.6586(5)
_cell_length_b 20.4937(12)
_cell_length_c 10.9221(6)
_cell_measurement_reflns_used 7161
_cell_measurement_temperature 150(2)
_cell_measurement_theta_max 27.50
_cell_measurement_theta_min 2.69
_cell_measurement_wavelength 0.71073
_cell_volume 1824.38(18)
_computing_cell_refinement 'APEX2 (Bruker, 2014); SAINT (Bruker, 2014)'
_computing_data_collection 'SAINT (Bruker, 2014); XPREP (Sheldrick, 2014)'
_computing_data_reduction 'SAINT (Bruker, 2014); XPREP (Sheldrick, 2014)'
_computing_molecular_graphics 'Ortep-3 for Windows (Farrugia, 1997)'
_computing_publication_material 'CRYSCALc (T. Roisnel, local program, 2015)'
_computing_structure_refinement 'SHELXL-2014/7 (Sheldrick, 2014)'
_computing_structure_solution 'SIR97 (Altomare et al., 1999)'
_diffrn_ambient_temperature 150(2)
_diffrn_detector '(CMOS) PHOTON 100'
_diffrn_measured_fraction_theta_full 0.991
_diffrn_measured_fraction_theta_max 0.986
_diffrn_measurement_device_type 'D8 VENTURE Bruker AXS'
_diffrn_measurement_method 'rotation images'
_diffrn_radiation_monochromator 'multilayer monochromator'
_diffrn_radiation_probe x-ray
_diffrn_radiation_source 'Incoatec microfocus sealed tube'
_diffrn_radiation_type MoK\a
_diffrn_radiation_wavelength 0.71073
_diffrn_reflns_av_R_equivalents 0.0474
_diffrn_reflns_av_unetI/netI 0.0422
_diffrn_reflns_limit_h_max 11
_diffrn_reflns_limit_h_min -11
_diffrn_reflns_limit_k_max 23
_diffrn_reflns_limit_k_min -26
_diffrn_reflns_limit_l_max 14
_diffrn_reflns_limit_l_min -13
_diffrn_reflns_number 14104
_diffrn_reflns_theta_full 25.242
_diffrn_reflns_theta_max 27.485
_diffrn_reflns_theta_min 3.194
_exptl_absorpt_coefficient_mu 0.677
_exptl_absorpt_correction_T_max 0.903
_exptl_absorpt_correction_T_min 0.765
_exptl_absorpt_correction_type multi-scan
_exptl_absorpt_process_details
;
  [Sheldrick, G.M. (2014). SADABS Bruker AXS Inc., Madison, Wisconsin, USA]
;
_exptl_crystal_colour black
_exptl_crystal_density_diffrn 1.349
_exptl_crystal_description stick
_exptl_crystal_F_000 776
_exptl_crystal_size_max 0.520
_exptl_crystal_size_mid 0.160
_exptl_crystal_size_min 0.150
_refine_diff_density_max 1.781
_refine_diff_density_min -0.692
_refine_diff_density_rms 0.136
_refine_ls_extinction_method none
_refine_ls_goodness_of_fit_ref 1.279
_refine_ls_hydrogen_treatment constr
_refine_ls_matrix_type full
_refine_ls_number_parameters 220
_refine_ls_number_reflns 4121
_refine_ls_number_restraints 0
_refine_ls_restrained_S_all 1.279
_refine_ls_R_factor_all 0.1067
_refine_ls_R_factor_gt 0.0937
_refine_ls_shift/su_max 0.000
_refine_ls_shift/su_mean 0.000
_refine_ls_structure_factor_coef Fsqd
_refine_ls_weighting_details 'w=1/[\s^2^(Fo^2^)+(0.0634P)^2^+12.1109P] where P=(Fo^2^+2Fc^2^)/3'
_refine_ls_weighting_scheme calc
_refine_ls_wR_factor_gt 0.2136
_refine_ls_wR_factor_ref 0.2203
_reflns_number_gt 3551
_reflns_number_total 4121
_reflns_threshold_expression >2sigma(I)
_cod_data_source_file c6ce00772d2.cif
_cod_data_source_block FeMe10Cp2_1
_cod_depositor_comments
;
The following automatic conversions were performed:

'_space_group_crystal_system' value 'Monoclinic' changed to
'monoclinic' according to
/usr/data/users/saulius/crontab/automatic-downloads/rss-feeds/RSC/lib/dictionaries/cif_core.dic
dictionary named 'cif_core.dic' version 2.4.2 from 2011-04-26.

Automatic conversion script
Id: cif_fix_values 4268 2015-11-12 08:31:59Z antanas 

 Adding full bibliography for 7224990--7224994.cif.
;
_cod_database_code 7224994

loop_
_space_group_symop_operation_xyz
'x, y, z'
'-x+1/2, y+1/2, -z+1/2'
'-x, -y, -z'
'x-1/2, -y-1/2, z-1/2'

loop_
_atom_site_label
_atom_site_type_symbol
_atom_site_fract_x
_atom_site_fract_y
_atom_site_fract_z
_atom_site_U_iso_or_equiv
_atom_site_adp_type
_atom_site_occupancy
_atom_site_symmetry_multiplicity
_atom_site_calc_flag
_atom_site_refinement_flags
_atom_site_disorder_assembly
_atom_site_disorder_group
Fe1 Fe 0.0000 0.5000 0.5000 0.0087(2) Uani 1 2 d S . P
C1 C 0.0093(6) 0.5541(3) 0.3399(5) 0.0161(10) Uani 1 1 d . . .
C2 C -0.1578(6) 0.5379(3) 0.3229(5) 0.0163(10) Uani 1 1 d . . .
C3 C -0.1713(6) 0.4689(3) 0.3233(5) 0.0153(10) Uani 1 1 d . . .
C4 C -0.0121(6) 0.4415(2) 0.3395(5) 0.0139(10) Uani 1 1 d . . .
C5 C 0.0983(6) 0.4945(3) 0.3496(5) 0.0150(10) Uani 1 1 d . . .
C6 C 0.0753(8) 0.6218(3) 0.3429(6) 0.0269(13) Uani 1 1 d . . .
H6A H 0.1909 0.6227 0.3985 0.040 Uiso 1 1 calc R U .
H6B H 0.0123 0.6519 0.3776 0.040 Uiso 1 1 calc R U .
H6C H 0.0659 0.6352 0.2545 0.040 Uiso 1 1 calc R U .
C7 C -0.2951(7) 0.5857(3) 0.3055(6) 0.0291(14) Uani 1 1 d . . .
H7A H -0.3532 0.5926 0.2125 0.044 Uiso 1 1 calc R U .
H7B H -0.2501 0.6273 0.3465 0.044 Uiso 1 1 calc R U .
H7C H -0.3716 0.5684 0.3461 0.044 Uiso 1 1 calc R U .
C8 C -0.3248(7) 0.4301(3) 0.3051(6) 0.0297(14) Uani 1 1 d . . .
H8A H -0.3899 0.4513 0.3518 0.045 Uiso 1 1 calc R U .
H8B H -0.2953 0.3859 0.3394 0.045 Uiso 1 1 calc R U .
H8C H -0.3894 0.4276 0.2123 0.045 Uiso 1 1 calc R U .
C9 C 0.0298(8) 0.3704(3) 0.3421(6) 0.0280(13) Uani 1 1 d . . .
H9A H -0.0412 0.3454 0.3784 0.042 Uiso 1 1 calc R U .
H9B H 0.1447 0.3639 0.3961 0.042 Uiso 1 1 calc R U .
H9C H 0.0132 0.3553 0.2533 0.042 Uiso 1 1 calc R U .
C10 C 0.2761(7) 0.4900(3) 0.3636(5) 0.0246(13) Uani 1 1 d . . .
H10A H 0.3225 0.4497 0.4098 0.037 Uiso 1 1 calc R U .
H10B H 0.3349 0.5277 0.4129 0.037 Uiso 1 1 calc R U .
H10C H 0.2871 0.4896 0.2772 0.037 Uiso 1 1 calc R U .
S1 S 0.33950(15) 0.91433(6) 0.48690(13) 0.0159(3) Uani 1 1 d . . .
S2 S 0.83338(16) 0.96150(7) 0.52760(13) 0.0188(3) Uani 1 1 d . . .
N1 N 0.6189(5) 0.8620(2) 0.5081(4) 0.0161(9) Uani 1 1 d . . .
N2 N 0.5329(7) 0.6713(3) 0.5184(6) 0.0351(13) Uani 1 1 d . . .
N3 N 0.0921(9) 0.7762(3) 0.4720(11) 0.077(3) Uani 1 1 d . . .
C11 C 0.4793(7) 0.7224(3) 0.5097(6) 0.0239(12) Uani 1 1 d . . .
C12 C 0.3980(7) 0.7838(3) 0.4969(6) 0.0245(12) Uani 1 1 d . . .
C13 C 0.2283(9) 0.7803(3) 0.4831(9) 0.0430(19) Uani 1 1 d . . .
C14 C 0.4649(6) 0.8458(3) 0.4976(5) 0.0176(11) Uani 1 1 d . . .
C15 C 0.7527(7) 0.8151(3) 0.5216(6) 0.0213(11) Uani 1 1 d . . .
H15A H 0.8325 0.8343 0.4849 0.026 Uiso 1 1 calc R U .
H15B H 0.7071 0.7751 0.4715 0.026 Uiso 1 1 calc R U .
C16 C 0.8398(8) 0.7973(3) 0.6623(6) 0.0306(14) Uani 1 1 d . . .
H16A H 0.8709 0.8372 0.7143 0.046 Uiso 1 1 calc R U .
H16B H 0.9384 0.7719 0.6697 0.046 Uiso 1 1 calc R U .
H16C H 0.7664 0.7712 0.6943 0.046 Uiso 1 1 calc R U .
C17 C 0.5068(6) 0.9655(2) 0.5005(5) 0.0114(9) Uani 1 1 d . . .
C18 C 0.6500(5) 0.9288(2) 0.5125(4) 0.0098(9) Uani 1 1 d . . .

loop_
_atom_site_aniso_label
_atom_site_aniso_U_11
_atom_site_aniso_U_22
_atom_site_aniso_U_33
_atom_site_aniso_U_23
_atom_site_aniso_U_13
_atom_site_aniso_U_12
Fe1 0.0083(4) 0.0120(5) 0.0063(4) 0.0003(3) 0.0031(3) -0.0005(3)
C1 0.017(2) 0.020(3) 0.011(2) 0.0016(19) 0.0048(19) -0.002(2)
C2 0.017(2) 0.020(3) 0.011(2) -0.0004(19) 0.0027(19) 0.001(2)
C3 0.012(2) 0.026(3) 0.007(2) -0.0024(19) 0.0034(18) -0.006(2)
C4 0.017(2) 0.018(2) 0.007(2) -0.0007(18) 0.0045(18) 0.0005(19)
C5 0.014(2) 0.023(3) 0.009(2) 0.0028(19) 0.0052(18) 0.001(2)
C6 0.036(3) 0.022(3) 0.020(3) 0.005(2) 0.005(2) -0.008(2)
C7 0.021(3) 0.043(4) 0.020(3) 0.004(3) 0.002(2) 0.019(3)
C8 0.023(3) 0.045(4) 0.019(3) -0.002(3) 0.005(2) -0.018(3)
C9 0.040(4) 0.021(3) 0.021(3) -0.005(2) 0.008(3) 0.002(3)
C10 0.014(2) 0.044(4) 0.019(3) -0.001(2) 0.009(2) 0.001(2)
S1 0.0121(6) 0.0166(6) 0.0204(6) -0.0006(5) 0.0073(5) -0.0004(5)
S2 0.0123(6) 0.0220(7) 0.0230(7) 0.0001(5) 0.0069(5) 0.0000(5)
N1 0.012(2) 0.021(2) 0.013(2) -0.0010(17) 0.0023(16) 0.0017(17)
N2 0.036(3) 0.022(3) 0.049(4) 0.001(2) 0.015(3) 0.003(2)
N3 0.040(4) 0.028(3) 0.180(10) -0.020(5) 0.062(5) -0.008(3)
C11 0.027(3) 0.023(3) 0.025(3) -0.002(2) 0.012(2) 0.001(2)
C12 0.021(3) 0.016(3) 0.040(3) -0.005(2) 0.015(3) 0.000(2)
C13 0.034(4) 0.016(3) 0.089(6) -0.013(3) 0.034(4) 0.000(3)
C14 0.020(3) 0.019(3) 0.014(2) -0.0034(19) 0.006(2) -0.001(2)
C15 0.021(3) 0.019(3) 0.028(3) -0.004(2) 0.013(2) 0.002(2)
C16 0.024(3) 0.025(3) 0.036(4) 0.000(3) 0.002(3) 0.004(2)
C17 0.009(2) 0.015(2) 0.010(2) 0.0024(18) 0.0034(17) -0.0031(18)
C18 0.005(2) 0.019(2) 0.007(2) 0.0004(17) 0.0041(17) -0.0031(17)

loop_
_atom_type_symbol
_atom_type_description
_atom_type_scat_dispersion_real
_atom_type_scat_dispersion_imag
_atom_type_scat_source
C C 0.0033 0.0016 'International Tables Vol C Tables 4.2.6.8 and 6.1.1.4'
H H 0.0000 0.0000 'International Tables Vol C Tables 4.2.6.8 and 6.1.1.4'
S S 0.1246 0.1234 'International Tables Vol C Tables 4.2.6.8 and 6.1.1.4'
N N 0.0061 0.0033 'International Tables Vol C Tables 4.2.6.8 and 6.1.1.4'
Fe Fe 0.3463 0.8444 'International Tables Vol C Tables 4.2.6.8 and 6.1.1.4'

loop_
_geom_angle_atom_site_label_1
_geom_angle_atom_site_label_2
_geom_angle_atom_site_label_3
_geom_angle
_geom_angle_site_symmetry_1
_geom_angle_site_symmetry_3
C5 Fe1 C5 180.0 3_566 .
C5 Fe1 C1 39.9(2) 3_566 3_566
C5 Fe1 C1 140.1(2) . 3_566
C5 Fe1 C1 140.1(2) 3_566 .
C5 Fe1 C1 39.9(2) . .
C1 Fe1 C1 180.0 3_566 .
C5 Fe1 C3 67.03(19) 3_566 3_566
C5 Fe1 C3 112.96(19) . 3_566
C1 Fe1 C3 66.84(19) 3_566 3_566
C1 Fe1 C3 113.2(2) . 3_566
C5 Fe1 C3 112.97(19) 3_566 .
C5 Fe1 C3 67.03(19) . .
C1 Fe1 C3 113.2(2) 3_566 .
C1 Fe1 C3 66.84(19) . .
C3 Fe1 C3 180.0 3_566 .
C5 Fe1 C4 39.83(19) 3_566 3_566
C5 Fe1 C4 140.17(19) . 3_566
C1 Fe1 C4 67.05(19) 3_566 3_566
C1 Fe1 C4 112.95(19) . 3_566
C3 Fe1 C4 40.24(19) 3_566 3_566
C3 Fe1 C4 139.76(19) . 3_566
C5 Fe1 C4 140.17(19) 3_566 .
C5 Fe1 C4 39.83(19) . .
C1 Fe1 C4 113.0(2) 3_566 .
C1 Fe1 C4 67.05(19) . .
C3 Fe1 C4 139.76(19) 3_566 .
C3 Fe1 C4 40.24(19) . .
C4 Fe1 C4 180.0 3_566 .
C5 Fe1 C2 113.1(2) 3_566 .
C5 Fe1 C2 66.9(2) . .
C1 Fe1 C2 140.07(19) 3_566 .
C1 Fe1 C2 39.94(19) . .
C3 Fe1 C2 140.5(2) 3_566 .
C3 Fe1 C2 39.5(2) . .
C4 Fe1 C2 113.02(19) 3_566 .
C4 Fe1 C2 66.98(19) . .
C5 Fe1 C2 66.9(2) 3_566 3_566
C5 Fe1 C2 113.1(2) . 3_566
C1 Fe1 C2 39.93(19) 3_566 3_566
C1 Fe1 C2 140.06(19) . 3_566
C3 Fe1 C2 39.5(2) 3_566 3_566
C3 Fe1 C2 140.5(2) . 3_566
C4 Fe1 C2 66.98(19) 3_566 3_566
C4 Fe1 C2 113.01(19) . 3_566
C2 Fe1 C2 180.0 . 3_566
C5 C1 C2 107.9(4) . .
C5 C1 C6 126.8(5) . .
C2 C1 C6 125.3(5) . .
C5 C1 Fe1 70.0(3) . .
C2 C1 Fe1 70.4(3) . .
C6 C1 Fe1 126.5(4) . .
C3 C2 C1 108.1(4) . .
C3 C2 C7 126.0(5) . .
C1 C2 C7 125.9(5) . .
C3 C2 Fe1 70.0(3) . .
C1 C2 Fe1 69.6(3) . .
C7 C2 Fe1 126.7(4) . .
C2 C3 C4 108.3(4) . .
C2 C3 C8 126.6(5) . .
C4 C3 C8 125.1(5) . .
C2 C3 Fe1 70.6(3) . .
C4 C3 Fe1 69.9(3) . .
C8 C3 Fe1 127.0(4) . .
C5 C4 C3 107.4(4) . .
C5 C4 C9 126.0(5) . .
C3 C4 C9 126.6(5) . .
C5 C4 Fe1 69.9(3) . .
C3 C4 Fe1 69.9(3) . .
C9 C4 Fe1 126.6(4) . .
C4 C5 C1 108.4(4) . .
C4 C5 C10 126.8(5) . .
C1 C5 C10 124.8(5) . .
C4 C5 Fe1 70.3(3) . .
C1 C5 Fe1 70.2(3) . .
C10 C5 Fe1 126.9(4) . .
C1 C6 H6A 109.5 . .
C1 C6 H6B 109.5 . .
H6A C6 H6B 109.5 . .
C1 C6 H6C 109.5 . .
H6A C6 H6C 109.5 . .
H6B C6 H6C 109.5 . .
C2 C7 H7A 109.5 . .
C2 C7 H7B 109.5 . .
H7A C7 H7B 109.5 . .
C2 C7 H7C 109.5 . .
H7A C7 H7C 109.5 . .
H7B C7 H7C 109.5 . .
C3 C8 H8A 109.5 . .
C3 C8 H8B 109.5 . .
H8A C8 H8B 109.5 . .
C3 C8 H8C 109.5 . .
H8A C8 H8C 109.5 . .
H8B C8 H8C 109.5 . .
C4 C9 H9A 109.5 . .
C4 C9 H9B 109.5 . .
H9A C9 H9B 109.5 . .
C4 C9 H9C 109.5 . .
H9A C9 H9C 109.5 . .
H9B C9 H9C 109.5 . .
C5 C10 H10A 109.5 . .
C5 C10 H10B 109.5 . .
H10A C10 H10B 109.5 . .
C5 C10 H10C 109.5 . .
H10A C10 H10C 109.5 . .
H10B C10 H10C 109.5 . .
C17 S1 C14 89.9(2) . .
C14 N1 C18 115.0(4) . .
C14 N1 C15 124.9(5) . .
C18 N1 C15 120.1(4) . .
N2 C11 C12 174.8(7) . .
C14 C12 C11 127.8(5) . .
C14 C12 C13 117.2(5) . .
C11 C12 C13 115.0(5) . .
N3 C13 C12 178.7(7) . .
N1 C14 C12 128.7(5) . .
N1 C14 S1 112.5(4) . .
C12 C14 S1 118.8(4) . .
N1 C15 C16 111.4(5) . .
N1 C15 H15A 109.3 . .
C16 C15 H15A 109.3 . .
N1 C15 H15B 109.3 . .
C16 C15 H15B 109.3 . .
H15A C15 H15B 108.0 . .
C15 C16 H16A 109.5 . .
C15 C16 H16B 109.5 . .
H16A C16 H16B 109.5 . .
C15 C16 H16C 109.5 . .
H16A C16 H16C 109.5 . .
H16B C16 H16C 109.5 . .
C17 C17 C18 126.7(5) 3_676 .
C17 C17 S1 122.1(5) 3_676 .
C18 C17 S1 111.1(3) . .
N1 C18 C17 111.5(4) . .
N1 C18 S2 124.1(4) . .
C17 C18 S2 124.4(4) . .

loop_
_geom_bond_atom_site_label_1
_geom_bond_atom_site_label_2
_geom_bond_distance
_geom_bond_site_symmetry_2
Fe1 C5 2.092(5) 3_566
Fe1 C5 2.092(5) .
Fe1 C1 2.095(5) 3_566
Fe1 C1 2.095(5) .
Fe1 C3 2.097(5) 3_566
Fe1 C3 2.097(5) .
Fe1 C4 2.097(5) 3_566
Fe1 C4 2.097(5) .
Fe1 C2 2.105(5) .
Fe1 C2 2.105(5) 3_566
C1 C5 1.428(7) .
C1 C2 1.434(7) .
C1 C6 1.498(7) .
C2 C3 1.419(7) .
C2 C7 1.502(7) .
C3 C4 1.443(7) .
C3 C8 1.505(7) .
C4 C5 1.427(7) .
C4 C9 1.499(7) .
C5 C10 1.498(7) .
C6 H6A 0.9800 .
C6 H6B 0.9800 .
C6 H6C 0.9800 .
C7 H7A 0.9800 .
C7 H7B 0.9800 .
C7 H7C 0.9800 .
C8 H8A 0.9800 .
C8 H8B 0.9800 .
C8 H8C 0.9800 .
C9 H9A 0.9800 .
C9 H9B 0.9800 .
C9 H9C 0.9800 .
C10 H10A 0.9800 .
C10 H10B 0.9800 .
C10 H10C 0.9800 .
S1 C17 1.754(5) .
S1 C14 1.755(5) .
S2 C18 1.680(4) .
N1 C14 1.341(7) .
N1 C18 1.391(6) .
N1 C15 1.475(7) .
N2 C11 1.136(8) .
N3 C13 1.147(9) .
C11 C12 1.426(8) .
C12 C14 1.395(8) .
C12 C13 1.427(8) .
C15 C16 1.510(8) .
C15 H15A 0.9900 .
C15 H15B 0.9900 .
C16 H16A 0.9800 .
C16 H16B 0.9800 .
C16 H16C 0.9800 .
C17 C17 1.417(9) 3_676
C17 C18 1.419(6) .

loop_
_geom_torsion_atom_site_label_1
_geom_torsion_atom_site_label_2
_geom_torsion_atom_site_label_3
_geom_torsion_atom_site_label_4
_geom_torsion
_geom_torsion_site_symmetry_1
_geom_torsion_site_symmetry_4
C5 C1 C2 C3 0.5(6) . .
C6 C1 C2 C3 178.9(5) . .
Fe1 C1 C2 C3 -59.7(4) . .
C5 C1 C2 C7 -178.6(5) . .
C6 C1 C2 C7 -0.2(8) . .
Fe1 C1 C2 C7 121.2(5) . .
C5 C1 C2 Fe1 60.2(3) . .
C6 C1 C2 Fe1 -121.4(5) . .
C1 C2 C3 C4 -0.5(6) . .
C7 C2 C3 C4 178.6(5) . .
Fe1 C2 C3 C4 -60.0(3) . .
C1 C2 C3 C8 -178.4(5) . .
C7 C2 C3 C8 0.7(8) . .
Fe1 C2 C3 C8 122.1(5) . .
C1 C2 C3 Fe1 59.5(3) . .
C7 C2 C3 Fe1 -121.4(5) . .
C2 C3 C4 C5 0.3(5) . .
C8 C3 C4 C5 178.2(5) . .
Fe1 C3 C4 C5 -60.1(3) . .
C2 C3 C4 C9 -178.3(5) . .
C8 C3 C4 C9 -0.4(8) . .
Fe1 C3 C4 C9 121.3(5) . .
C2 C3 C4 Fe1 60.4(3) . .
C8 C3 C4 Fe1 -121.7(5) . .
C3 C4 C5 C1 0.0(5) . .
C9 C4 C5 C1 178.6(5) . .
Fe1 C4 C5 C1 -60.1(3) . .
C3 C4 C5 C10 -178.1(5) . .
C9 C4 C5 C10 0.5(8) . .
Fe1 C4 C5 C10 121.8(5) . .
C3 C4 C5 Fe1 60.1(3) . .
C9 C4 C5 Fe1 -121.3(5) . .
C2 C1 C5 C4 -0.3(5) . .
C6 C1 C5 C4 -178.7(5) . .
Fe1 C1 C5 C4 60.2(3) . .
C2 C1 C5 C10 177.8(5) . .
C6 C1 C5 C10 -0.6(8) . .
Fe1 C1 C5 C10 -121.7(5) . .
C2 C1 C5 Fe1 -60.5(3) . .
C6 C1 C5 Fe1 121.1(5) . .
C18 N1 C14 C12 -176.8(5) . .
C15 N1 C14 C12 -0.1(9) . .
C18 N1 C14 S1 1.9(6) . .
C15 N1 C14 S1 178.6(4) . .
C11 C12 C14 N1 1.3(11) . .
C13 C12 C14 N1 -179.4(6) . .
C11 C12 C14 S1 -177.3(5) . .
C13 C12 C14 S1 2.0(8) . .
C17 S1 C14 N1 -1.1(4) . .
C17 S1 C14 C12 177.8(5) . .
C14 N1 C15 C16 -86.9(6) . .
C18 N1 C15 C16 89.6(6) . .
C14 S1 C17 C17 -179.7(6) . 3_676
C14 S1 C17 C18 0.0(4) . .
C14 N1 C18 C17 -1.9(6) . .
C15 N1 C18 C17 -178.8(4) . .
C14 N1 C18 S2 179.1(4) . .
C15 N1 C18 S2 2.2(6) . .
C17 C17 C18 N1 -179.3(6) 3_676 .
S1 C17 C18 N1 1.0(5) . .
C17 C17 C18 S2 -0.3(9) 3_676 .
S1 C17 C18 S2 -179.9(3) . .
